data_7224553
loop_
_publ_author_name
'Yu, Hai-Bin'
'Li, Hai-Tao'
'Zhang, Peng'
'Famulari, Antonino'
'Guo, Fang'
'Bargigia, Ilaria'
'Mart\'i-Rujas, Javier'

_publ_section_title
;
 Exploiting polymorphism in second sphere coordination: thermal
 transformation, NLO properties and selective mechanochemical synthesis
;
_journal_issue 14
_journal_name_full CrystEngComm
_journal_page_first 2408
_journal_paper_doi 10.1039/C6CE00366D
_journal_volume 18
_journal_year 2016
_chemical_formula_sum 'C34 H39 Cl4 Fe N2'
_chemical_formula_weight 673.32
_space_group_crystal_system monoclinic
_space_group_IT_number 14
_space_group_name_Hall '-P 2ybc'
_space_group_name_H-M_alt 'P 1 21/c 1'
_symmetry_space_group_name_Hall '-P 2ybc'
_symmetry_space_group_name_H-M 'P 1 21/c 1'
_atom_sites_solution_hydrogens mixed
_audit_creation_method SHELXL-2014/7
_audit_update_record
;
2016-02-10 deposited with the CCDC.
2016-03-09 downloaded from the CCDC.
;
_cell_angle_alpha 90
_cell_angle_beta 103.291(5)
_cell_angle_gamma 90
_cell_formula_units_Z 4
_cell_length_a 11.844(5)
_cell_length_b 18.268(8)
_cell_length_c 16.340(7)
_cell_measurement_reflns_used 4081
_cell_measurement_temperature 293(2)
_cell_measurement_theta_max 21.05
_cell_measurement_theta_min 2.56
_cell_volume 3441(3)
_computing_structure_refinement 'SHELXL-2014/7 (Sheldrick, 2014)'
_diffrn_ambient_temperature 293(2)
_diffrn_measured_fraction_theta_full 1.000
_diffrn_measured_fraction_theta_max 0.996
_diffrn_measurement_device_type 'Bruker P4'
_diffrn_radiation_type MoK\a
_diffrn_radiation_wavelength 0.71073
_diffrn_reflns_av_R_equivalents 0.0298
_diffrn_reflns_av_unetI/netI 0.0386
_diffrn_reflns_Laue_measured_fraction_full 1.000
_diffrn_reflns_Laue_measured_fraction_max 0.996
_diffrn_reflns_limit_h_max 14
_diffrn_reflns_limit_h_min -15
_diffrn_reflns_limit_k_max 23
_diffrn_reflns_limit_k_min -15
_diffrn_reflns_limit_l_max 21
_diffrn_reflns_limit_l_min -17
_diffrn_reflns_number 21298
_diffrn_reflns_point_group_measured_fraction_full 1.000
_diffrn_reflns_point_group_measured_fraction_max 0.996
_diffrn_reflns_theta_full 25.242
_diffrn_reflns_theta_max 27.573
_diffrn_reflns_theta_min 1.767
_diffrn_source 'fine-focus sealed tube'
_exptl_absorpt_coefficient_mu 0.774
_exptl_crystal_colour Yellow
_exptl_crystal_density_diffrn 1.300
_exptl_crystal_description hexagonal
_exptl_crystal_F_000 1404
_refine_diff_density_max 2.000
_refine_diff_density_min -0.676
_refine_diff_density_rms 0.102
_refine_ls_extinction_method none
_refine_ls_goodness_of_fit_ref 0.948
_refine_ls_hydrogen_treatment constr
_refine_ls_matrix_type full
_refine_ls_number_parameters 370
_refine_ls_number_reflns 7920
_refine_ls_number_restraints 0
_refine_ls_restrained_S_all 0.948
_refine_ls_R_factor_all 0.1665
_refine_ls_R_factor_gt 0.1078
_refine_ls_shift/su_max 0.000
_refine_ls_shift/su_mean 0.000
_refine_ls_structure_factor_coef Fsqd
_refine_ls_weighting_details 'w=1/[\s^2^(Fo^2^)+(0.1941P)^2^+7.2337P] where P=(Fo^2^+2Fc^2^)/3'
_refine_ls_weighting_scheme calc
_refine_ls_wR_factor_gt 0.3086
_refine_ls_wR_factor_ref 0.3658
_reflns_Friedel_coverage 0.000
_reflns_number_gt 4008
_reflns_number_total 7920
_reflns_threshold_expression 'I > 2\s(I)'
_cod_data_source_file c6ce00366d2.cif
_cod_data_source_block shelx
_cod_depositor_comments 'Adding full bibliography for 7224553--7224555.cif.'
_cod_database_code 7224553
_shelx_shelxl_version_number 2014/7
_shelx_space_group_comment
;
The symmetry employed for this shelxl refinement is uniquely defined
by the following loop, which should always be used as a source of
symmetry information in preference to the above space-group names.
They are only intended as comments.
;

loop_
_space_group_symop_operation_xyz
'x, y, z'
'-x, y+1/2, -z+1/2'
'-x, -y, -z'
'x, -y-1/2, z-1/2'

loop_
_atom_site_label
_atom_site_type_symbol
_atom_site_fract_x
_atom_site_fract_y
_atom_site_fract_z
_atom_site_U_iso_or_equiv
_atom_site_adp_type
_atom_site_occupancy
_atom_site_site_symmetry_order
_atom_site_calc_flag
_atom_site_refinement_flags_posn
_atom_site_refinement_flags_adp
N1 N -0.8577(4) 0.0666(2) -0.2961(2) 0.0492(9) Uani 1 1 d . .
H1A H -0.8038 0.0335 -0.2701 0.059 Uiso 1 1 d R U
N2 N -0.7882(4) -0.0012(2) -0.1458(3) 0.0611(11) Uani 1 1 d . .
C4 C -0.9367(5) 0.0757(3) -0.2372(3) 0.0571(13) Uani 1 1 d . .
H4A H -0.9963 0.0376 -0.2501 0.069 Uiso 1 1 calc R U
C6 C -0.8645(5) 0.0626(3) -0.1463(3) 0.0639(14) Uani 1 1 d . .
H6A H -0.8144 0.1054 -0.1304 0.077 Uiso 1 1 calc R U
C8 C -0.9165(5) 0.0299(3) -0.3776(3) 0.0538(12) Uani 1 1 d . .
H8A H -0.8611 0.0271 -0.4130 0.065 Uiso 1 1 calc R U
H8B H -0.9353 -0.0199 -0.3650 0.065 Uiso 1 1 calc R U
C9 C -1.0234(5) 0.0649(3) -0.4267(3) 0.0576(12) Uani 1 1 d . .
C10 C -0.7030(5) 0.1198(4) -0.3598(4) 0.0686(15) Uani 1 1 d . .
C11 C -0.7884(6) 0.1340(3) -0.3069(4) 0.0709(16) Uani 1 1 d . .
H11A H -0.8411 0.1724 -0.3328 0.085 Uiso 1 1 calc R U
H11B H -0.7471 0.1512 -0.2520 0.085 Uiso 1 1 calc R U
C12 C -0.7792(5) -0.1342(3) -0.1733(4) 0.0667(15) Uani 1 1 d . .
C13 C -0.8506(6) -0.0734(3) -0.1542(4) 0.0729(16) Uani 1 1 d . .
H13A H -0.8736 -0.0840 -0.1022 0.087 Uiso 1 1 calc R U
H13B H -0.9205 -0.0698 -0.1986 0.087 Uiso 1 1 calc R U
C14 C -1.0197(6) 0.1200(4) -0.4818(4) 0.0721(16) Uani 1 1 d . .
H14A H -0.9481 0.1368 -0.4881 0.087 Uiso 1 1 calc R U
C15 C -1.1322(6) 0.0386(4) -0.4211(4) 0.0721(16) Uani 1 1 d . .
H15A H -1.1362 0.0004 -0.3842 0.087 Uiso 1 1 calc R U
C16 C -1.0783(7) 0.1502(5) -0.1815(4) 0.095(2) Uani 1 1 d . .
H16A H -1.1142 0.1981 -0.1829 0.114 Uiso 1 1 calc R U
H16B H -1.1395 0.1146 -0.2006 0.114 Uiso 1 1 calc R U
C17 C -0.7769(6) -0.2015(4) -0.1328(4) 0.0817(19) Uani 1 1 d . .
H17A H -0.8207 -0.2087 -0.0930 0.098 Uiso 1 1 calc R U
C18 C -0.9506(7) 0.0609(5) -0.0878(4) 0.091(2) Uani 1 1 d . .
H18A H -1.0045 0.0206 -0.1038 0.109 Uiso 1 1 calc R U
H18B H -0.9082 0.0530 -0.0302 0.109 Uiso 1 1 calc R U
C20 C -0.6904(6) -0.0022(4) -0.0687(4) 0.0817(19) Uani 1 1 d . .
H20A H -0.7221 0.0038 -0.0194 0.098 Uiso 1 1 calc R U
H20B H -0.6523 -0.0495 -0.0646 0.098 Uiso 1 1 calc R U
C21 C -0.7129(8) -0.1283(4) -0.2318(5) 0.098(2) Uani 1 1 d . .
H21A H -0.7134 -0.0842 -0.2603 0.118 Uiso 1 1 calc R U
C22 C -0.6173(6) 0.0694(5) -0.3400(5) 0.088(2) Uani 1 1 d . .
H22A H -0.6096 0.0419 -0.2911 0.106 Uiso 1 1 calc R U
C23 C -0.7107(7) 0.1612(5) -0.4337(5) 0.090(2) Uani 1 1 d . .
H23A H -0.7678 0.1968 -0.4491 0.108 Uiso 1 1 calc R U
C24 C -0.6319(10) 0.1482(7) -0.4829(6) 0.119(4) Uani 1 1 d . .
H24A H -0.6371 0.1756 -0.5316 0.143 Uiso 1 1 calc R U
C25 C -0.6415(8) -0.2490(4) -0.2055(6) 0.097(2) Uani 1 1 d . .
H25A H -0.5914 -0.2864 -0.2129 0.116 Uiso 1 1 calc R U
C26 C -1.1215(7) 0.1522(4) -0.5295(4) 0.087(2) Uani 1 1 d . .
H26A H -1.1183 0.1915 -0.5649 0.104 Uiso 1 1 calc R U
C27 C -1.2241(7) 0.1240(5) -0.5220(5) 0.092(2) Uani 1 1 d . .
H27A H -1.2922 0.1436 -0.5546 0.110 Uiso 1 1 calc R U
C28 C -0.5218(9) 0.0491(5) -0.1175(5) 0.108(3) Uani 1 1 d . .
H28A H -0.5236 0.0075 -0.1506 0.129 Uiso 1 1 calc R U
C29 C -0.7091(9) -0.2575(4) -0.1521(6) 0.105(3) Uani 1 1 d . .
H29A H -0.7111 -0.3029 -0.1265 0.126 Uiso 1 1 calc R U
C30 C -1.0182(8) 0.1329(5) -0.0935(4) 0.105(3) Uani 1 1 d . .
H30A H -1.0749 0.1294 -0.0593 0.127 Uiso 1 1 calc R U
H30B H -0.9651 0.1723 -0.0713 0.127 Uiso 1 1 calc R U
C31 C -0.5498(9) 0.0982(8) -0.4629(7) 0.125(4) Uani 1 1 d . .
H31A H -0.4986 0.0907 -0.4976 0.150 Uiso 1 1 calc R U
C32 C -0.6455(8) -0.1848(5) -0.2500(6) 0.106(3) Uani 1 1 d . .
H32A H -0.6038 -0.1796 -0.2914 0.127 Uiso 1 1 calc R U
C33 C -0.4363(10) 0.1025(8) -0.1187(8) 0.150(5) Uani 1 1 d . .
H33A H -0.3822 0.0976 -0.1515 0.180 Uiso 1 1 calc R U
C34 C -0.5978(11) 0.1165(6) -0.0174(7) 0.163(6) Uani 1 1 d . .
H34A H -0.6510 0.1215 0.0162 0.196 Uiso 1 1 calc R U
C35 C -0.5108(17) 0.1716(8) -0.0150(13) 0.206(12) Uani 1 1 d . .
H35A H -0.5037 0.2118 0.0207 0.248 Uiso 1 1 calc R U
C36 C -1.2316(6) 0.0669(5) -0.4675(5) 0.089(2) Uani 1 1 d . .
H36A H -1.3033 0.0487 -0.4631 0.107 Uiso 1 1 calc R U
C37 C -0.5396(7) 0.0580(6) -0.3925(7) 0.116(3) Uani 1 1 d . .
H37A H -0.4816 0.0228 -0.3785 0.140 Uiso 1 1 calc R U
C38 C -0.4382(18) 0.1608(9) -0.0692(13) 0.193(10) Uani 1 1 d . .
H38A H -0.3852 0.1979 -0.0717 0.231 Uiso 1 1 calc R U
C39 C -0.6033(8) 0.0560(4) -0.0691(5) 0.099(3) Uani 1 1 d . .
C40 C -0.9983(6) 0.1499(3) -0.2412(4) 0.0689(15) Uani 1 1 d . .
H40A H -0.9413 0.1887 -0.2262 0.083 Uiso 1 1 calc R U
H40B H -1.0426 0.1589 -0.2981 0.083 Uiso 1 1 calc R U
Fe1 Fe -0.78666(10) 0.36005(6) -0.25572(7) 0.0875(4) Uani 1 1 d . .
Cl1 Cl -0.64272(18) 0.28720(15) -0.20773(16) 0.1203(9) Uani 1 1 d . .
Cl2 Cl -0.9114(2) 0.34836(12) -0.17415(13) 0.1004(7) Uani 1 1 d . .
Cl3 Cl -0.8798(3) 0.32649(16) -0.38181(13) 0.1266(9) Uani 1 1 d . .
Cl4 Cl -0.7343(4) 0.47198(17) -0.2542(3) 0.1894(18) Uani 1 1 d . .

loop_
_atom_site_aniso_label
_atom_site_aniso_U_11
_atom_site_aniso_U_22
_atom_site_aniso_U_33
_atom_site_aniso_U_23
_atom_site_aniso_U_13
_atom_site_aniso_U_12
N1 0.060(2) 0.050(2) 0.0344(18) -0.0001(15) 0.0031(17) 0.0055(18)
N2 0.072(3) 0.061(3) 0.041(2) 0.0065(19) -0.005(2) 0.006(2)
C4 0.072(3) 0.066(3) 0.031(2) 0.000(2) 0.008(2) 0.013(3)
C6 0.085(4) 0.065(3) 0.035(2) 0.001(2) 0.000(2) 0.009(3)
C8 0.064(3) 0.059(3) 0.038(2) -0.007(2) 0.011(2) -0.003(2)
C9 0.070(3) 0.060(3) 0.043(3) -0.008(2) 0.015(2) -0.001(2)
C10 0.069(3) 0.079(4) 0.054(3) -0.006(3) 0.007(3) -0.022(3)
C11 0.089(4) 0.061(3) 0.061(3) -0.007(3) 0.013(3) -0.018(3)
C12 0.070(3) 0.063(3) 0.059(3) 0.011(3) -0.001(3) -0.005(3)
C13 0.085(4) 0.070(4) 0.062(3) 0.014(3) 0.014(3) 0.001(3)
C14 0.082(4) 0.079(4) 0.053(3) 0.010(3) 0.012(3) -0.005(3)
C15 0.085(4) 0.072(4) 0.058(3) -0.002(3) 0.015(3) -0.001(3)
C16 0.113(6) 0.113(6) 0.060(4) -0.015(4) 0.020(4) 0.042(5)
C17 0.092(4) 0.063(4) 0.079(4) 0.010(3) -0.002(3) -0.013(3)
C18 0.124(6) 0.112(6) 0.038(3) 0.004(3) 0.023(3) 0.022(5)
C20 0.097(5) 0.078(4) 0.054(3) 0.011(3) -0.016(3) 0.007(4)
C21 0.122(6) 0.078(5) 0.094(5) 0.021(4) 0.024(5) 0.021(4)
C22 0.076(4) 0.116(6) 0.066(4) 0.000(4) 0.001(3) -0.003(4)
C23 0.089(5) 0.105(5) 0.074(4) 0.011(4) 0.016(4) -0.025(4)
C24 0.111(7) 0.173(10) 0.075(5) 0.004(5) 0.029(5) -0.062(7)
C25 0.100(5) 0.071(5) 0.105(6) -0.008(4) -0.009(5) 0.017(4)
C26 0.114(6) 0.080(4) 0.062(4) 0.009(3) 0.009(4) 0.008(4)
C27 0.078(4) 0.115(6) 0.078(5) 0.002(4) 0.008(4) 0.022(4)
C28 0.115(7) 0.100(6) 0.078(5) 0.022(4) -0.039(5) -0.017(5)
C29 0.130(7) 0.057(4) 0.112(6) 0.012(4) -0.003(6) -0.007(4)
C30 0.132(7) 0.134(7) 0.053(4) -0.015(4) 0.025(4) 0.038(5)
C31 0.089(6) 0.186(12) 0.102(7) -0.017(7) 0.027(6) -0.044(7)
C32 0.115(6) 0.098(6) 0.103(6) -0.007(5) 0.024(5) 0.020(5)
C33 0.141(9) 0.133(9) 0.134(9) 0.060(8) -0.053(7) -0.031(8)
C34 0.175(10) 0.105(7) 0.145(9) -0.040(6) -0.094(8) 0.058(7)
C35 0.214(18) 0.073(6) 0.23(2) -0.020(10) -0.156(15) 0.009(10)
C36 0.071(4) 0.121(6) 0.074(4) -0.007(4) 0.014(3) 0.000(4)
C37 0.066(4) 0.148(9) 0.129(8) -0.019(7) 0.008(5) 0.000(5)
C38 0.207(19) 0.091(10) 0.205(19) 0.055(12) -0.106(14) -0.041(11)
C39 0.119(6) 0.061(4) 0.078(5) -0.002(3) -0.060(5) 0.017(4)
C40 0.082(4) 0.072(4) 0.046(3) -0.007(2) 0.002(3) 0.023(3)
Fe1 0.1050(8) 0.0842(7) 0.0748(7) -0.0104(5) 0.0234(6) 0.0207(5)
Cl1 0.0856(13) 0.139(2) 0.1251(18) -0.0285(15) 0.0005(12) 0.0269(12)
Cl2 0.1160(15) 0.1034(14) 0.0890(13) -0.0130(10) 0.0384(11) 0.0024(11)
Cl3 0.158(2) 0.146(2) 0.0693(12) 0.0019(12) 0.0117(12) 0.0511(17)
Cl4 0.253(4) 0.0961(19) 0.258(5) -0.026(2) 0.139(4) -0.043(2)

loop_
_atom_type_symbol
_atom_type_description
_atom_type_scat_dispersion_real
_atom_type_scat_dispersion_imag
_atom_type_scat_source
C C 0.0033 0.0016 'International Tables Vol C Tables 4.2.6.8 and 6.1.1.4'
H H 0.0000 0.0000 'International Tables Vol C Tables 4.2.6.8 and 6.1.1.4'
Cl Cl 0.1484 0.1585 'International Tables Vol C Tables 4.2.6.8 and 6.1.1.4'
Fe Fe 0.3463 0.8444 'International Tables Vol C Tables 4.2.6.8 and 6.1.1.4'
N N 0.0061 0.0033 'International Tables Vol C Tables 4.2.6.8 and 6.1.1.4'

loop_
_geom_angle_atom_site_label_1
_geom_angle_atom_site_label_2
_geom_angle_atom_site_label_3
_geom_angle
C4 N1 C11 114.9(4)
C4 N1 C8 112.8(4)
C11 N1 C8 114.2(4)
C4 N1 H1A 104.4
C11 N1 H1A 104.7
C8 N1 H1A 104.4
C6 N2 C13 113.9(5)
C6 N2 C20 111.5(5)
C13 N2 C20 109.5(4)
N1 C4 C40 115.6(4)
N1 C4 C6 108.1(4)
C40 C4 C6 109.3(4)
N1 C4 H4A 107.9
C40 C4 H4A 107.9
C6 C4 H4A 107.9
N2 C6 C4 109.2(4)
N2 C6 C18 118.1(5)
C4 C6 C18 107.3(5)
N2 C6 H6A 107.2
C4 C6 H6A 107.2
C18 C6 H6A 107.2
C9 C8 N1 116.8(4)
C9 C8 H8A 108.1
N1 C8 H8A 108.1
C9 C8 H8B 108.1
N1 C8 H8B 108.1
H8A C8 H8B 107.3
C14 C9 C15 118.0(6)
C14 C9 C8 121.7(5)
C15 C9 C8 120.2(5)
C22 C10 C23 117.9(7)
C22 C10 C11 123.3(6)
C23 C10 C11 118.8(6)
C10 C11 N1 112.6(5)
C10 C11 H11A 109.1
N1 C11 H11A 109.1
C10 C11 H11B 109.1
N1 C11 H11B 109.1
H11A C11 H11B 107.8
C21 C12 C17 116.6(7)
C21 C12 C13 122.4(6)
C17 C12 C13 121.0(6)
C12 C13 N2 112.8(5)
C12 C13 H13A 109.0
N2 C13 H13A 109.0
C12 C13 H13B 109.0
N2 C13 H13B 109.0
H13A C13 H13B 107.8
C9 C14 C26 121.6(6)
C9 C14 H14A 119.2
C26 C14 H14A 119.2
C36 C15 C9 122.0(6)
C36 C15 H15A 119.0
C9 C15 H15A 119.0
C30 C16 C40 113.2(6)
C30 C16 H16A 108.9
C40 C16 H16A 108.9
C30 C16 H16B 108.9
C40 C16 H16B 108.9
H16A C16 H16B 107.8
C29 C17 C12 119.6(7)
C29 C17 H17A 120.2
C12 C17 H17A 120.2
C30 C18 C6 110.7(6)
C30 C18 H18A 109.5
C6 C18 H18A 109.5
C30 C18 H18B 109.5
C6 C18 H18B 109.5
H18A C18 H18B 108.1
C39 C20 N2 113.0(5)
C39 C20 H20A 109.0
N2 C20 H20A 109.0
C39 C20 H20B 109.0
N2 C20 H20B 109.0
H20A C20 H20B 107.8
C12 C21 C32 122.9(8)
C12 C21 H21A 118.6
C32 C21 H21A 118.6
C10 C22 C37 120.9(8)
C10 C22 H22A 119.6
C37 C22 H22A 119.6
C24 C23 C10 119.0(9)
C24 C23 H23A 120.5
C10 C23 H23A 120.5
C31 C24 C23 122.1(9)
C31 C24 H24A 118.9
C23 C24 H24A 118.9
C29 C25 C32 119.7(8)
C29 C25 H25A 120.1
C32 C25 H25A 120.1
C27 C26 C14 117.7(7)
C27 C26 H26A 121.1
C14 C26 H26A 121.1
C26 C27 C36 122.4(7)
C26 C27 H27A 118.8
C36 C27 H27A 118.8
C39 C28 C33 122.7(11)
C39 C28 H28A 118.6
C33 C28 H28A 118.6
C25 C29 C17 122.4(7)
C25 C29 H29A 118.8
C17 C29 H29A 118.8
C16 C30 C18 111.7(5)
C16 C30 H30A 109.3
C18 C30 H30A 109.3
C16 C30 H30B 109.3
C18 C30 H30B 109.3
H30A C30 H30B 107.9
C24 C31 C37 120.4(10)
C24 C31 H31A 119.8
C37 C31 H31A 119.8
C21 C32 C25 118.5(9)
C21 C32 H32A 120.8
C25 C32 H32A 120.8
C38 C33 C28 115.6(16)
C38 C33 H33A 122.2
C28 C33 H33A 122.2
C39 C34 C35 120.7(15)
C39 C34 H34A 119.7
C35 C34 H34A 119.7
C38 C35 C34 115.5(16)
C38 C35 H35A 122.2
C34 C35 H35A 122.2
C15 C36 C27 118.2(7)
C15 C36 H36A 120.9
C27 C36 H36A 120.9
C31 C37 C22 119.7(10)
C31 C37 H37A 120.1
C22 C37 H37A 120.1
C33 C38 C35 126.7(19)
C33 C38 H38A 116.7
C35 C38 H38A 116.7
C28 C39 C34 118.6(11)
C28 C39 C20 120.9(7)
C34 C39 C20 120.4(12)
C16 C40 C4 109.8(5)
C16 C40 H40A 109.7
C4 C40 H40A 109.7
C16 C40 H40B 109.7
C4 C40 H40B 109.7
H40A C40 H40B 108.2
Cl4 Fe1 Cl1 112.48(16)
Cl4 Fe1 Cl3 111.17(16)
Cl1 Fe1 Cl3 110.70(10)
Cl4 Fe1 Cl2 108.52(12)
Cl1 Fe1 Cl2 107.54(11)
Cl3 Fe1 Cl2 106.14(11)

loop_
_geom_bond_atom_site_label_1
_geom_bond_atom_site_label_2
_geom_bond_distance
N1 C4 1.497(6)
N1 C11 1.513(7)
N1 C8 1.510(6)
N1 H1A 0.9101
N2 C6 1.474(7)
N2 C13 1.502(8)
N2 C20 1.503(7)
C4 C40 1.534(8)
C4 C6 1.552(7)
C4 H4A 0.9800
C6 C18 1.550(9)
C6 H6A 0.9800
C8 C9 1.479(8)
C8 H8A 0.9700
C8 H8B 0.9700
C9 C14 1.357(8)
C9 C15 1.399(9)
C10 C22 1.353(10)
C10 C23 1.410(9)
C10 C11 1.496(9)
C11 H11A 0.9700
C11 H11B 0.9700
C12 C21 1.373(10)
C12 C17 1.394(9)
C12 C13 1.473(9)
C13 H13A 0.9700
C13 H13B 0.9700
C14 C26 1.405(10)
C14 H14A 0.9300
C15 C36 1.349(10)
C15 H15A 0.9300
C16 C30 1.485(10)
C16 C40 1.508(10)
C16 H16A 0.9700
C16 H16B 0.9700
C17 C29 1.380(11)
C17 H17A 0.9300
C18 C30 1.532(11)
C18 H18A 0.9700
C18 H18B 0.9700
C20 C39 1.482(11)
C20 H20A 0.9700
C20 H20B 0.9700
C21 C32 1.378(11)
C21 H21A 0.9300
C22 C37 1.411(12)
C22 H22A 0.9300
C23 C24 1.385(13)
C23 H23A 0.9300
C24 C31 1.321(15)
C24 H24A 0.9300
C25 C29 1.323(12)
C25 C32 1.376(12)
C25 H25A 0.9300
C26 C27 1.351(11)
C26 H26A 0.9300
C27 C36 1.386(11)
C27 H27A 0.9300
C28 C39 1.388(13)
C28 C33 1.409(14)
C28 H28A 0.9300
C29 H29A 0.9300
C30 H30A 0.9700
C30 H30B 0.9700
C31 C37 1.347(14)
C31 H31A 0.9300
C32 H32A 0.9300
C33 C38 1.34(2)
C33 H33A 0.9300
C34 C39 1.384(12)
C34 C35 1.43(2)
C34 H34A 0.9300
C35 C38 1.38(3)
C35 H35A 0.9300
C36 H36A 0.9300
C37 H37A 0.9300
C38 H38A 0.9300
C40 H40A 0.9700
C40 H40B 0.9700
Fe1 Cl4 2.135(3)
Fe1 Cl1 2.163(3)
Fe1 Cl3 2.189(3)
Fe1 Cl2 2.216(2)

loop_
_geom_torsion_atom_site_label_1
_geom_torsion_atom_site_label_2
_geom_torsion_atom_site_label_3
_geom_torsion_atom_site_label_4
_geom_torsion
C11 N1 C4 C40 38.5(6)
C8 N1 C4 C40 -94.7(5)
C11 N1 C4 C6 -84.2(5)
C8 N1 C4 C6 142.5(4)
C13 N2 C6 C4 -74.1(6)
C20 N2 C6 C4 161.3(5)
C13 N2 C6 C18 48.8(7)
C20 N2 C6 C18 -75.8(7)
N1 C4 C6 N2 -42.7(6)
C40 C4 C6 N2 -169.2(5)
N1 C4 C6 C18 -171.8(5)
C40 C4 C6 C18 61.6(7)
C4 N1 C8 C9 56.3(6)
C11 N1 C8 C9 -77.2(6)
N1 C8 C9 C14 85.5(6)
N1 C8 C9 C15 -98.4(6)
C22 C10 C11 N1 -59.3(8)
C23 C10 C11 N1 121.5(6)
C4 N1 C11 C10 174.6(4)
C8 N1 C11 C10 -52.9(6)
C21 C12 C13 N2 -43.8(8)
C17 C12 C13 N2 136.7(6)
C6 N2 C13 C12 166.6(4)
C20 N2 C13 C12 -67.7(6)
C15 C9 C14 C26 2.6(9)
C8 C9 C14 C26 178.9(6)
C14 C9 C15 C36 -0.9(9)
C8 C9 C15 C36 -177.1(6)
C21 C12 C17 C29 0.5(10)
C13 C12 C17 C29 -180.0(7)
N2 C6 C18 C30 177.2(6)
C4 C6 C18 C30 -58.9(7)
C6 N2 C20 C39 -70.7(8)
C13 N2 C20 C39 162.3(6)
C17 C12 C21 C32 -0.7(12)
C13 C12 C21 C32 179.8(7)
C23 C10 C22 C37 -1.1(10)
C11 C10 C22 C37 179.6(7)
C22 C10 C23 C24 0.7(10)
C11 C10 C23 C24 -179.9(6)
C10 C23 C24 C31 0.0(13)
C9 C14 C26 C27 -3.3(11)
C14 C26 C27 C36 2.2(12)
C32 C25 C29 C17 -6.2(13)
C12 C17 C29 C25 3.0(12)
C40 C16 C30 C18 -53.7(10)
C6 C18 C30 C16 55.3(10)
C23 C24 C31 C37 -0.4(16)
C12 C21 C32 C25 -2.4(14)
C29 C25 C32 C21 5.8(13)
C39 C28 C33 C38 0.3(13)
C39 C34 C35 C38 2.2(19)
C9 C15 C36 C27 -0.2(11)
C26 C27 C36 C15 -0.5(12)
C24 C31 C37 C22 0.1(15)
C10 C22 C37 C31 0.7(13)
C28 C33 C38 C35 4(2)
C34 C35 C38 C33 -5(3)
C33 C28 C39 C34 -2.5(11)
C33 C28 C39 C20 -178.9(6)
C35 C34 C39 C28 1.1(12)
C35 C34 C39 C20 177.6(9)
N2 C20 C39 C28 -77.2(8)
N2 C20 C39 C34 106.4(7)
C30 C16 C40 C4 56.2(8)
N1 C4 C40 C16 177.6(5)
C6 C4 C40 C16 -60.2(7)
